data_2211812
loop_
_publ_author_name
'Grossie, David A.'
'Eynden, Matthew van den '
'Postel, David '
'Feld, William A. '

_publ_section_title
;
 1,4-Bis(4-bromophenyl)-2,3-diphenylbenzene
;
_journal_coeditor_code FL2059
_journal_issue 1
_journal_name_full 'Acta Crystallographica Section E'
_journal_page_first o284
_journal_page_last o286
_journal_paper_doi 10.1107/S1600536806052548
_journal_volume 63
_journal_year 2007
_chemical_formula_iupac 'C30 H20 Br2'
_chemical_formula_moiety 'C30 H20 Br2'
_chemical_formula_sum 'C30 H20 Br2'
_chemical_formula_weight 540.28
_chemical_name_systematic
;
 1,4-Bis(4-bromophenyl)-2,3-diphenylbenzene
;
_space_group_IT_number 14
_symmetry_cell_setting monoclinic
_symmetry_space_group_name_Hall '-P 2yn'
_symmetry_space_group_name_H-M 'P 1 21/n 1'
_atom_sites_solution_hydrogens geom
_atom_sites_solution_primary direct
_atom_sites_solution_secondary difmap
_audit_creation_method SHELXL-97
_cell_angle_alpha 90.00
_cell_angle_beta 96.5800(14)
_cell_angle_gamma 90.00
_cell_formula_units_Z 4
_cell_length_a 10.4922(6)
_cell_length_b 9.9679(5)
_cell_length_c 22.4589(12)
_cell_measurement_reflns_used 4413
_cell_measurement_temperature 173(2)
_cell_measurement_theta_max 30.49
_cell_measurement_theta_min 2.24
_cell_volume 2333.4(2)
_computing_cell_refinement 'SAINT-Plus (Bruker, 2003)'
_computing_data_collection 'SMART (Bruker, 1997--2002)'
_computing_data_reduction SAINT-Plus
_computing_molecular_graphics 'ORTEX (McArdle, 1995)'
_computing_publication_material 'OSCAIL (McArdle, 1995) and PLATON (Spek, 2003)'
_computing_structure_refinement 'SHELXL97 (Sheldrick, 1997)'
_computing_structure_solution 'SHELXS97 (Sheldrick, 1990)'
_diffrn_ambient_temperature 173(2)
_diffrn_measured_fraction_theta_full 0.997
_diffrn_measured_fraction_theta_max 0.997
_diffrn_measurement_device_type 'Bruker AXS SMART APEX CCD'
_diffrn_measurement_method \w
_diffrn_radiation_monochromator graphite
_diffrn_radiation_source 'fine-focus sealed tube'
_diffrn_radiation_type MoK\a
_diffrn_radiation_wavelength 0.71073
_diffrn_reflns_av_R_equivalents 0.0281
_diffrn_reflns_av_sigmaI/netI 0.0272
_diffrn_reflns_limit_h_max 14
_diffrn_reflns_limit_h_min -14
_diffrn_reflns_limit_k_max 14
_diffrn_reflns_limit_k_min -14
_diffrn_reflns_limit_l_max 31
_diffrn_reflns_limit_l_min -32
_diffrn_reflns_number 26710
_diffrn_reflns_theta_full 30.55
_diffrn_reflns_theta_max 30.55
_diffrn_reflns_theta_min 1.83
_exptl_absorpt_coefficient_mu 3.490
_exptl_absorpt_correction_T_max 0.418
_exptl_absorpt_correction_T_min 0.345
_exptl_absorpt_correction_type multi-scan
_exptl_absorpt_process_details '(SADABS in SAINT-Plus; Bruker, 2003)'
_exptl_crystal_colour colourless
_exptl_crystal_density_diffrn 1.538
_exptl_crystal_density_method 'not measured'
_exptl_crystal_description block
_exptl_crystal_F_000 1080
_exptl_crystal_size_max 0.41
_exptl_crystal_size_mid 0.28
_exptl_crystal_size_min 0.25
_refine_diff_density_max 0.925
_refine_diff_density_min -0.515
_refine_ls_extinction_method none
_refine_ls_goodness_of_fit_ref 1.184
_refine_ls_hydrogen_treatment constr
_refine_ls_matrix_type full
_refine_ls_number_parameters 289
_refine_ls_number_reflns 7124
_refine_ls_number_restraints 0
_refine_ls_restrained_S_all 1.184
_refine_ls_R_factor_all 0.0493
_refine_ls_R_factor_gt 0.0436
_refine_ls_shift/su_max 0.001
_refine_ls_shift/su_mean 0.000
_refine_ls_structure_factor_coef Fsqd
_refine_ls_weighting_details 'calc w=1/[\s^2^(Fo^2^)+(0.0453P)^2^+3P] where P=(Fo^2^+2Fc^2^)/3'
_refine_ls_weighting_scheme calc
_refine_ls_wR_factor_gt 0.1054
_refine_ls_wR_factor_ref 0.1074
_reflns_number_gt 6306
_reflns_number_total 7124
_reflns_threshold_expression I>2\s(I)
_cod_data_source_file fl2059.cif
_cod_data_source_block I
_cod_original_sg_symbol_H-M 'P 21/n'
_cod_database_code 2211812
_cod_database_fobs_code 2211812

loop_
_symmetry_equiv_pos_as_xyz
'x, y, z'
'x+1/2, -y+1/2, z+1/2'
'-x, -y, -z'
'-x-1/2, y-1/2, -z-1/2'

loop_
_atom_site_type_symbol
_atom_site_label
_atom_site_fract_x
_atom_site_fract_y
_atom_site_fract_z
_atom_site_U_iso_or_equiv
_atom_site_adp_type
_atom_site_calc_flag
_atom_site_refinement_flags
_atom_site_occupancy
Br Br1 0.78543(2) 0.93268(3) 0.157222(12) 0.02441(8) Uani d . 1
Br Br2 -0.53736(2) 1.37362(3) -0.094772(12) 0.02435(8) Uani d . 1
C C1 0.2637(2) 1.1966(2) 0.07445(10) 0.0149(4) Uani d . 1
C C2 0.1838(2) 1.2673(2) 0.11019(10) 0.0145(4) Uani d . 1
C C3 0.0586(2) 1.3047(2) 0.08592(10) 0.0139(4) Uani d . 1
C C4 0.0126(2) 1.2702(2) 0.02630(10) 0.0146(4) Uani d . 1
C C5 0.0957(2) 1.2053(2) -0.00896(10) 0.0174(4) Uani d . 1
H H5 0.0667 1.1848 -0.0500 0.023 Uiso calc R 1
C C6 0.2188(2) 1.1704(2) 0.01455(11) 0.0172(4) Uani d . 1
H H6 0.2744 1.1274 -0.0107 0.022 Uiso calc R 1
C C11 0.3924(2) 1.1429(2) 0.09768(10) 0.0147(4) Uani d . 1
C C12 0.4111(2) 1.0696(2) 0.15124(11) 0.0166(4) Uani d . 1
H H12 0.3423 1.0627 0.1759 0.022 Uiso calc R 1
C C13 0.5273(2) 1.0067(2) 0.16936(10) 0.0167(4) Uani d . 1
H H13 0.5385 0.9551 0.2057 0.022 Uiso calc R 1
C C14 0.6272(2) 1.0197(3) 0.13397(11) 0.0177(4) Uani d . 1
C C15 0.6119(2) 1.0936(3) 0.08110(11) 0.0195(5) Uani d . 1
H H15 0.6818 1.1029 0.0573 0.025 Uiso calc R 1
C C16 0.4945(2) 1.1539(3) 0.06309(11) 0.0184(5) Uani d . 1
H H16 0.4832 1.2038 0.0263 0.024 Uiso calc R 1
C C21 0.2328(2) 1.3025(2) 0.17316(10) 0.0150(4) Uani d . 1
C C22 0.1730(3) 1.2537(3) 0.22115(11) 0.0199(5) Uani d . 1
H H22 0.0961 1.2013 0.2136 0.026 Uiso calc R 1
C C23 0.2245(3) 1.2806(3) 0.28004(12) 0.0275(6) Uani d . 1
H H23 0.1838 1.2455 0.3129 0.036 Uiso calc R 1
C C24 0.3342(3) 1.3579(3) 0.29102(12) 0.0306(7) Uani d . 1
H H24 0.3696 1.3764 0.3315 0.040 Uiso calc R 1
C C25 0.3932(3) 1.4088(3) 0.24360(13) 0.0265(6) Uani d . 1
H H25 0.4686 1.4635 0.2513 0.034 Uiso calc R 1
C C26 0.3431(2) 1.3805(3) 0.18483(12) 0.0204(5) Uani d . 1
H H26 0.3847 1.4150 0.1521 0.026 Uiso calc R 1
C C31 -0.0249(2) 1.3821(2) 0.12335(10) 0.0154(4) Uani d . 1
C C32 0.0073(2) 1.5133(2) 0.14117(11) 0.0182(4) Uani d . 1
H H32 0.0859 1.5523 0.1314 0.024 Uiso calc R 1
C C33 -0.0744(3) 1.5874(3) 0.17309(12) 0.0225(5) Uani d . 1
H H33 -0.0518 1.6775 0.1853 0.029 Uiso calc R 1
C C34 -0.1885(3) 1.5320(3) 0.18748(11) 0.0245(5) Uani d . 1
H H34 -0.2453 1.5843 0.2088 0.032 Uiso calc R 1
C C35 -0.2203(2) 1.4013(3) 0.17100(12) 0.0238(5) Uani d . 1
H H35 -0.2983 1.3624 0.1815 0.031 Uiso calc R 1
C C36 -0.1387(2) 1.3263(3) 0.13909(11) 0.0191(5) Uani d . 1
H H36 -0.1609 1.2356 0.1278 0.025 Uiso calc R 1
C C41 -0.1199(2) 1.2999(2) -0.00178(10) 0.0154(4) Uani d . 1
C C42 -0.1779(2) 1.4260(2) 0.00090(10) 0.0170(4) Uani d . 1
H H42 -0.1318 1.4976 0.0223 0.022 Uiso calc R 1
C C43 -0.3011(2) 1.4491(2) -0.02700(11) 0.0183(4) Uani d . 1
H H43 -0.3398 1.5360 -0.0250 0.024 Uiso calc R 1
C C44 -0.3675(2) 1.3449(3) -0.05777(11) 0.0180(4) Uani d . 1
C C45 -0.3121(2) 1.2184(3) -0.06128(11) 0.0182(4) Uani d . 1
H H45 -0.3588 1.1468 -0.0824 0.024 Uiso calc R 1
C C46 -0.1886(2) 1.1977(2) -0.03377(10) 0.0171(4) Uani d . 1
H H46 -0.1494 1.1113 -0.0367 0.022 Uiso calc R 1

loop_
_atom_site_aniso_label
_atom_site_aniso_U_11
_atom_site_aniso_U_22
_atom_site_aniso_U_33
_atom_site_aniso_U_12
_atom_site_aniso_U_13
_atom_site_aniso_U_23
Br1 0.01810(12) 0.03097(15) 0.02357(13) 0.00907(10) -0.00018(9) 0.00032(10)
Br2 0.01606(12) 0.03367(15) 0.02223(13) 0.00058(10) -0.00242(9) 0.00416(10)
C1 0.0152(10) 0.0155(10) 0.0139(10) -0.0001(8) 0.0007(8) 0.0003(8)
C2 0.0169(10) 0.0136(10) 0.0129(9) -0.0013(8) 0.0012(8) -0.0003(8)
C3 0.0150(10) 0.0125(10) 0.0139(10) -0.0006(8) 0.0005(8) -0.0011(8)
C4 0.0165(10) 0.0145(10) 0.0127(10) -0.0013(8) 0.0006(8) 0.0001(8)
C5 0.0210(11) 0.0193(11) 0.0116(10) 0.0001(9) 0.0004(8) -0.0012(8)
C6 0.0175(11) 0.0181(11) 0.0161(10) 0.0010(8) 0.0021(8) -0.0020(8)
C11 0.0166(10) 0.0127(10) 0.0142(10) 0.0001(8) 0.0001(8) -0.0018(8)
C12 0.0174(11) 0.0166(10) 0.0162(10) -0.0001(8) 0.0032(8) 0.0002(8)
C13 0.0194(11) 0.0167(11) 0.0134(10) 0.0010(8) -0.0007(8) -0.0017(8)
C14 0.0139(10) 0.0192(11) 0.0194(11) 0.0018(8) -0.0006(8) -0.0048(9)
C15 0.0188(11) 0.0233(12) 0.0175(11) 0.0008(9) 0.0064(9) -0.0008(9)
C16 0.0207(11) 0.0182(11) 0.0169(11) 0.0001(9) 0.0042(9) 0.0008(9)
C21 0.0180(10) 0.0148(10) 0.0117(9) 0.0037(8) -0.0009(8) -0.0032(8)
C22 0.0237(12) 0.0221(12) 0.0141(10) 0.0045(9) 0.0027(9) 0.0001(9)
C23 0.0328(14) 0.0355(15) 0.0144(11) 0.0137(12) 0.0032(10) 0.0003(10)
C24 0.0328(15) 0.0390(16) 0.0175(12) 0.0150(12) -0.0076(10) -0.0103(11)
C25 0.0245(13) 0.0252(13) 0.0271(13) 0.0054(10) -0.0087(10) -0.0107(11)
C26 0.0211(11) 0.0187(11) 0.0203(11) 0.0020(9) -0.0016(9) -0.0024(9)
C31 0.0150(10) 0.0180(10) 0.0132(10) 0.0018(8) 0.0012(8) 0.0001(8)
C32 0.0189(11) 0.0175(11) 0.0177(11) 0.0009(9) 0.0003(8) -0.0017(9)
C33 0.0260(13) 0.0198(12) 0.0206(12) 0.0081(10) -0.0018(10) -0.0042(9)
C34 0.0214(12) 0.0356(15) 0.0159(11) 0.0123(11) -0.0001(9) -0.0030(10)
C35 0.0158(11) 0.0370(15) 0.0188(11) 0.0025(10) 0.0026(9) 0.0003(10)
C36 0.0182(11) 0.0223(12) 0.0166(10) -0.0014(9) 0.0014(8) -0.0017(9)
C41 0.0165(10) 0.0184(11) 0.0115(9) 0.0009(8) 0.0017(8) 0.0018(8)
C42 0.0196(11) 0.0163(10) 0.0147(10) -0.0016(9) 0.0000(8) -0.0001(8)
C43 0.0224(11) 0.0168(11) 0.0152(10) 0.0029(9) 0.0003(8) 0.0027(8)
C44 0.0165(11) 0.0232(12) 0.0139(10) 0.0005(9) 0.0004(8) 0.0033(9)
C45 0.0198(11) 0.0197(11) 0.0147(10) -0.0047(9) 0.0001(8) -0.0020(9)
C46 0.0211(11) 0.0159(10) 0.0144(10) 0.0003(9) 0.0027(8) 0.0010(8)

loop_
_atom_type_symbol
_atom_type_description
_atom_type_scat_dispersion_real
_atom_type_scat_dispersion_imag
_atom_type_scat_source
C C 0.0033 0.0016 'International Tables Vol C Tables 4.2.6.8 and 6.1.1.4'
H H 0.0000 0.0000 'International Tables Vol C Tables 4.2.6.8 and 6.1.1.4'
Br Br -0.2901 2.4595 'International Tables Vol C Tables 4.2.6.8 and 6.1.1.4'

loop_
_geom_angle_atom_site_label_1
_geom_angle_atom_site_label_2
_geom_angle_atom_site_label_3
_geom_angle
_geom_angle_publ_flag
C6 C1 C2 118.9(2) n
C6 C1 C11 117.5(2) n
C2 C1 C11 123.6(2) n
C3 C2 C1 119.9(2) n
C3 C2 C21 120.6(2) n
C1 C2 C21 119.5(2) n
C4 C3 C2 120.1(2) n
C4 C3 C31 120.0(2) n
C2 C3 C31 119.9(2) n
C5 C4 C3 118.8(2) n
C5 C4 C41 117.6(2) n
C3 C4 C41 123.6(2) n
C6 C5 C4 121.0(2) n
C6 C5 H5 119.5 n
C4 C5 H5 119.5 n
C5 C6 C1 121.2(2) n
C5 C6 H6 119.4 n
C1 C6 H6 119.4 n
C16 C11 C12 118.5(2) n
C16 C11 C1 119.9(2) n
C12 C11 C1 121.3(2) n
C13 C12 C11 121.2(2) n
C13 C12 H12 119.4 n
C11 C12 H12 119.4 n
C12 C13 C14 118.9(2) n
C12 C13 H13 120.5 n
C14 C13 H13 120.5 n
C15 C14 C13 121.1(2) n
C15 C14 Br1 119.32(18) n
C13 C14 Br1 119.59(19) n
C16 C15 C14 119.3(2) n
C16 C15 H15 120.4 n
C14 C15 H15 120.4 n
C15 C16 C11 121.0(2) n
C15 C16 H16 119.5 n
C11 C16 H16 119.5 n
C26 C21 C22 119.1(2) n
C26 C21 C2 119.9(2) n
C22 C21 C2 120.9(2) n
C21 C22 C23 120.3(3) n
C21 C22 H22 119.8 n
C23 C22 H22 119.8 n
C24 C23 C22 120.0(3) n
C24 C23 H23 120.0 n
C22 C23 H23 120.0 n
C23 C24 C25 120.1(2) n
C23 C24 H24 119.9 n
C25 C24 H24 119.9 n
C24 C25 C26 120.0(3) n
C24 C25 H25 120.0 n
C26 C25 H25 120.0 n
C25 C26 C21 120.4(3) n
C25 C26 H26 119.8 n
C21 C26 H26 119.8 n
C32 C31 C36 119.0(2) n
C32 C31 C3 120.3(2) n
C36 C31 C3 120.6(2) n
C33 C32 C31 120.1(2) n
C33 C32 H32 120.0 n
C31 C32 H32 120.0 n
C34 C33 C32 120.5(2) n
C34 C33 H33 119.8 n
C32 C33 H33 119.8 n
C35 C34 C33 119.9(2) n
C35 C34 H34 120.0 n
C33 C34 H34 120.0 n
C34 C35 C36 120.0(2) n
C34 C35 H35 120.0 n
C36 C35 H35 120.0 n
C35 C36 C31 120.5(2) n
C35 C36 H36 119.7 n
C31 C36 H36 119.7 n
C46 C41 C42 118.4(2) n
C46 C41 C4 118.3(2) n
C42 C41 C4 123.3(2) n
C43 C42 C41 121.0(2) n
C43 C42 H42 119.5 n
C41 C42 H42 119.5 n
C42 C43 C44 119.3(2) n
C42 C43 H43 120.4 n
C44 C43 H43 120.4 n
C43 C44 C45 121.0(2) n
C43 C44 Br2 119.82(19) n
C45 C44 Br2 119.18(18) n
C46 C45 C44 119.0(2) n
C46 C45 H45 120.5 n
C44 C45 H45 120.5 n
C45 C46 C41 121.4(2) n
C45 C46 H46 119.3 n
C41 C46 H46 119.3 n

loop_
_geom_bond_atom_site_label_1
_geom_bond_atom_site_label_2
_geom_bond_distance
_geom_bond_publ_flag
Br1 C14 1.893(2) n
Br2 C44 1.900(2) n
C1 C6 1.398(3) n
C1 C2 1.414(3) n
C1 C11 1.490(3) n
C2 C3 1.414(3) n
C2 C21 1.490(3) n
C3 C4 1.413(3) n
C3 C31 1.496(3) n
C4 C5 1.401(3) n
C4 C41 1.490(3) n
C5 C6 1.383(3) n
C5 H5 0.9600 n
C6 H6 0.9600 n
C11 C16 1.398(3) n
C11 C12 1.402(3) n
C12 C13 1.390(3) n
C12 H12 0.9600 n
C13 C14 1.392(3) n
C13 H13 0.9600 n
C14 C15 1.391(4) n
C15 C16 1.389(4) n
C15 H15 0.9600 n
C16 H16 0.9600 n
C21 C26 1.394(3) n
C21 C22 1.396(3) n
C22 C23 1.396(4) n
C22 H22 0.9600 n
C23 C24 1.384(5) n
C23 H23 0.9600 n
C24 C25 1.387(5) n
C24 H24 0.9600 n
C25 C26 1.392(4) n
C25 H25 0.9600 n
C26 H26 0.9600 n
C31 C32 1.398(3) n
C31 C36 1.399(3) n
C32 C33 1.391(3) n
C32 H32 0.9600 n
C33 C34 1.390(4) n
C33 H33 0.9600 n
C34 C35 1.385(4) n
C34 H34 0.9600 n
C35 C36 1.395(4) n
C35 H35 0.9600 n
C36 H36 0.9600 n
C41 C46 1.398(3) n
C41 C42 1.401(3) n
C42 C43 1.389(3) n
C42 H42 0.9600 n
C43 C44 1.390(4) n
C43 H43 0.9600 n
C44 C45 1.395(4) n
C45 C46 1.386(3) n
C45 H45 0.9600 n
C46 H46 0.9600 n

loop_
_geom_torsion_atom_site_label_1
_geom_torsion_atom_site_label_2
_geom_torsion_atom_site_label_3
_geom_torsion_atom_site_label_4
_geom_torsion
_geom_torsion_publ_flag
C6 C1 C2 C3 2.9(3) n
C11 C1 C2 C3 -174.6(2) n
C6 C1 C2 C21 -176.7(2) n
C11 C1 C2 C21 5.9(3) n
C1 C2 C3 C4 0.8(3) n
C21 C2 C3 C4 -179.6(2) n
C1 C2 C3 C31 -178.7(2) n
C21 C2 C3 C31 0.9(3) n
C2 C3 C4 C5 -3.6(3) n
C31 C3 C4 C5 175.9(2) n
C2 C3 C4 C41 176.9(2) n
C31 C3 C4 C41 -3.6(3) n
C3 C4 C5 C6 2.7(4) n
C41 C4 C5 C6 -177.8(2) n
C4 C5 C6 C1 1.1(4) n
C2 C1 C6 C5 -3.8(4) n
C11 C1 C6 C5 173.7(2) n
C6 C1 C11 C16 43.8(3) n
C2 C1 C11 C16 -138.8(2) n
C6 C1 C11 C12 -130.0(2) n
C2 C1 C11 C12 47.5(3) n
C16 C11 C12 C13 -1.2(4) n
C1 C11 C12 C13 172.6(2) n
C11 C12 C13 C14 1.4(4) n
C12 C13 C14 C15 -0.3(4) n
C12 C13 C14 Br1 -179.09(18) n
C13 C14 C15 C16 -0.8(4) n
Br1 C14 C15 C16 177.96(19) n
C14 C15 C16 C11 0.9(4) n
C12 C11 C16 C15 0.1(4) n
C1 C11 C16 C15 -173.9(2) n
C3 C2 C21 C26 -121.2(3) n
C1 C2 C21 C26 58.4(3) n
C3 C2 C21 C22 61.6(3) n
C1 C2 C21 C22 -118.8(3) n
C26 C21 C22 C23 -1.2(4) n
C2 C21 C22 C23 176.0(2) n
C21 C22 C23 C24 1.1(4) n
C22 C23 C24 C25 0.0(4) n
C23 C24 C25 C26 -0.9(4) n
C24 C25 C26 C21 0.7(4) n
C22 C21 C26 C25 0.3(4) n
C2 C21 C26 C25 -177.0(2) n
C4 C3 C31 C32 -113.0(3) n
C2 C3 C31 C32 66.5(3) n
C4 C3 C31 C36 64.6(3) n
C2 C3 C31 C36 -115.9(3) n
C36 C31 C32 C33 -1.2(4) n
C3 C31 C32 C33 176.4(2) n
C31 C32 C33 C34 0.0(4) n
C32 C33 C34 C35 1.2(4) n
C33 C34 C35 C36 -1.1(4) n
C34 C35 C36 C31 -0.2(4) n
C32 C31 C36 C35 1.4(4) n
C3 C31 C36 C35 -176.2(2) n
C5 C4 C41 C46 47.3(3) n
C3 C4 C41 C46 -133.2(2) n
C5 C4 C41 C42 -130.9(2) n
C3 C4 C41 C42 48.6(3) n
C46 C41 C42 C43 0.6(3) n
C4 C41 C42 C43 178.8(2) n
C41 C42 C43 C44 0.3(4) n
C42 C43 C44 C45 -0.4(4) n
C42 C43 C44 Br2 178.70(18) n
C43 C44 C45 C46 -0.4(4) n
Br2 C44 C45 C46 -179.45(17) n
C44 C45 C46 C41 1.3(4) n
C42 C41 C46 C45 -1.4(3) n
C4 C41 C46 C45 -179.7(2) n

loop_
_cod_related_entry_id
_cod_related_entry_database
_cod_related_entry_code
1 ChemSpider 21125684
